data_1515220
loop_
_publ_author_name
'Pawlicki, Mi\/losz'
'Morisue, Mitsuhiko'
'Davis, Nicola K. S.'
'McLean, Daniel G.'
'Haley, Joy E.'
'Beuerman, Erich'
'Drobizhev, Mikhail'
'Rebane, Aleksander'
'Thompson, Amber L.'
'Pascu, Sofia I.'
'Accorsi, Gianluca'
'Armaroli, Nicola'
'Anderson, Harry L.'

_publ_section_title
;
 Engineering conjugation in para-phenylene-bridged porphyrin tapes
;
_journal_issue 5
_journal_name_full 'Chemical Science'
_journal_page_first 1541
_journal_paper_doi 10.1039/c2sc00023g
_journal_volume 3
_journal_year 2012
_chemical_formula_moiety '2(C116 H117 Br N8 O2 Zn2), C H Cl3, 3(C H4 O), H2 O'
_chemical_formula_sum 'C236 H235 Br2 Cl3 N16 O8 Zn4'
_chemical_formula_weight 3951.13
_chemical_melting_point ?
_space_group_IT_number 2
_symmetry_cell_setting triclinic
_symmetry_space_group_name_Hall '-P 1'
_symmetry_space_group_name_H-M 'P -1'
_atom_sites_solution_hydrogens geom
_atom_sites_solution_primary direct
_audit_creation_date 10-01-13
_audit_creation_method CRYSTALS_ver_12.80
_cell_angle_alpha 98.915(1)
_cell_angle_beta 98.974(1)
_cell_angle_gamma 93.126(1)
_cell_formula_units_Z 1
_cell_length_a 15.4354(8)
_cell_length_b 16.6155(9)
_cell_length_c 21.9618(12)
_cell_measurement_reflns_used 62260
_cell_measurement_temperature 150(2)
_cell_measurement_theta_max 30
_cell_measurement_theta_min 1
_cell_volume 5478.4(5)
_computing_cell_refinement 'Bruker SAINT'
_computing_data_collection 'Bruker APEX2'
_computing_data_reduction 'Bruker SAINT'
_computing_molecular_graphics 'CAMERON (Watkin et al., 1996)'
_computing_publication_material 'CRYSTALS (Betteridge et al., 2003)'
_computing_structure_refinement 'CRYSTALS (Betteridge et al., 2003)'
_computing_structure_solution Sir2000
_diffrn_ambient_temperature 150(2)
_diffrn_detector_area_resol_mean 8
_diffrn_measured_fraction_theta_full 0.991
_diffrn_measured_fraction_theta_max 0.965
_diffrn_measurement_device_type 'Bruker SMART APEX2 CCD'
_diffrn_measurement_method 'fine-slice \w scans'
_diffrn_radiation_monochromator 'silicon 111'
_diffrn_radiation_source 'Daresbury SRS station 9.8'
_diffrn_radiation_type synchrotron
_diffrn_radiation_wavelength 0.69430
_diffrn_reflns_av_R_equivalents 0.023
_diffrn_reflns_limit_h_max 21
_diffrn_reflns_limit_h_min -21
_diffrn_reflns_limit_k_max 22
_diffrn_reflns_limit_k_min -23
_diffrn_reflns_limit_l_max 31
_diffrn_reflns_limit_l_min -31
_diffrn_reflns_number 62260
_diffrn_reflns_theta_full 25.000
_diffrn_reflns_theta_max 29.727
_diffrn_reflns_theta_min 1.216
_diffrn_standards_decay_% 5
_diffrn_standards_number 0
_exptl_absorpt_coefficient_mu 0.893
_exptl_absorpt_correction_T_max 1.00
_exptl_absorpt_correction_T_min 1.00
_exptl_absorpt_correction_type multi-scan
_exptl_absorpt_process_details
;

Correction applied by SADABS - note that the transmission factors are
not real since they include corrections for beam decay and possibly
crystal decay (the two cannot be distinguished).
The numbers listed in the CIF are those calculated by CRYSTALS.
;
_exptl_crystal_colour red
_exptl_crystal_density_diffrn 1.198
_exptl_crystal_density_meas ?
_exptl_crystal_description block
_exptl_crystal_F_000 2068
_exptl_crystal_size_max 0.02
_exptl_crystal_size_mid 0.02
_exptl_crystal_size_min 0.01
_refine_diff_density_max 4.01
_refine_diff_density_min -1.64
_refine_ls_extinction_method None
_refine_ls_goodness_of_fit_ref 1.0451
_refine_ls_hydrogen_treatment noref
_refine_ls_matrix_type full
_refine_ls_number_parameters 1065
_refine_ls_number_reflns 17394
_refine_ls_number_restraints 146
_refine_ls_R_factor_all 0.1354
_refine_ls_R_factor_gt 0.0915
_refine_ls_shift/su_max 0.007711
_refine_ls_structure_factor_coef F
_refine_ls_weighting_details
;
Method, part 1, Chebychev polynomial, (Watkin, 1994, Prince, 1982)
[weight] = 1.0/[A~0~*T~0~(x)+A~1~*T~1~(x) ... +A~n-1~]*T~n-1~(x)]
where A~i~ are the Chebychev coefficients listed below and x= Fcalc/Fmax
Method = Robust Weighting (Prince, 1982)
W = [weight] * [1-(deltaF/6*sigmaF)^2^]^2^
A~i~ are:
1.18 1.03 0.731
;
_refine_ls_weighting_scheme calc
_refine_ls_wR_factor_all 0.1316
_refine_ls_wR_factor_gt 0.1069
_refine_ls_wR_factor_ref 0.1069
_reflns_limit_h_max 21
_reflns_limit_h_min -21
_reflns_limit_k_max 23
_reflns_limit_k_min -23
_reflns_limit_l_max 31
_reflns_limit_l_min 0
_reflns_number_gt 17394
_reflns_number_total 32269
_reflns_threshold_expression I>3.00u(I)
_oxford_diffrn_Wilson_B_factor 0.00
_oxford_diffrn_Wilson_scale 0.00
_oxford_refine_ls_scale 0.1459(3)
_oxford_structure_analysis_title 'ox120 in P-1'
_cod_data_source_file c2sc00023g.txt
_cod_data_source_block 10
_cod_depositor_comments
;
The following automatic conversions were performed:

'_chemical_melting_point' value 'not measured' was changed to '?' -
the value is undefined or not given.

'_symmetry_cell_setting' value
'Triclinic' changed to 'triclinic' according to
/usr/data/users/saulius/automatic-downloads/retrospective/RSC/lib/dictionaries/cif_core.dic
dictionary named 'cif_core.dic' version 2.4.2 from 2011-04-26.

Automatic conversion script
Id: cif_fix_values 2281 2013-09-26 08:29:07Z andrius 

The following automatic conversions were performed:

'_exptl_crystal_density_meas' value 'not measured' was changed to '?'
- the value is perceived as not measured.

Automatic conversion script
Id: cif_fix_values 3008 2015-01-20 13:52:24Z robertas 
;
_cod_original_sg_symbol_H-M 'P -1 '
_cod_original_formula_sum 'C236 H235 Br2 Cl3 N16 O8 Zn4 '
_cod_database_code 1515220

loop_
_symmetry_equiv_pos_as_xyz
x,y,z
-x,-y,-z

loop_
_atom_site_label
_atom_site_type_symbol
_atom_site_fract_x
_atom_site_fract_y
_atom_site_fract_z
_atom_site_U_iso_or_equiv
_atom_site_occupancy
_atom_site_adp_type
_atom_site_refinement_flags_posn
_atom_site_refinement_flags_adp
_atom_site_disorder_assembly
_atom_site_disorder_group
_atom_site_attached_hydrogens
Zn1 Zn 0.53042(3) 0.59513(3) 0.30976(2) 0.0279 1.0000 Uani . . . . .
Zn2 Zn 0.98880(4) 1.13924(4) 0.16919(3) 0.0365 1.0000 Uani . . . . .
Br1 Br 0.65580(4) 1.11299(3) 0.27049(3) 0.0482 1.0000 Uani . . . . .
Cl2 Cl 0.5017(3) 1.0311(3) -0.0350(2) 0.0822 0.5000 Uani . . . . .
Cl3 Cl 0.4531(3) 1.1534(3) -0.1118(2) 0.0804 0.5000 Uani . . . . .
Cl4 Cl 0.5466(3) 1.2036(3) 0.0201(2) 0.0848 0.5000 Uani . . . . .
N1 N 0.6305(2) 0.6468(2) 0.27704(18) 0.0293 1.0000 Uani . . . . .
N2 N 0.6062(2) 0.4951(2) 0.31429(17) 0.0279 1.0000 Uani . . . . .
N3 N 0.4506(2) 0.5522(2) 0.36360(18) 0.0297 1.0000 Uani . . . . .
N4 N 0.4797(2) 0.7107(2) 0.32644(19) 0.0300 1.0000 Uani . . . . .
N5 N 0.8581(3) 1.1015(3) 0.13339(19) 0.0361 1.0000 Uani . . . . .
N6 N 0.9920(3) 1.1985(2) 0.09437(19) 0.0344 1.0000 Uani . . . . .
N7 N 1.1054(3) 1.2024(2) 0.21361(18) 0.0309 1.0000 Uani . . . . .
N8 N 0.9713(3) 1.1032(2) 0.25219(18) 0.0324 1.0000 Uani . . . . .
C1 C 0.6369(3) 0.7268(3) 0.2736(2) 0.0298 1.0000 Uani . . . . .
C2 C 0.7155(3) 0.7508(3) 0.2513(2) 0.0323 1.0000 Uani . . . . .
C3 C 0.7596(3) 0.6830(3) 0.2413(2) 0.0336 1.0000 Uani . . . . .
C4 C 0.7060(3) 0.6164(3) 0.2585(2) 0.0313 1.0000 Uani . . . . .
C5 C 0.7296(3) 0.5382(3) 0.2638(2) 0.0290 1.0000 Uani . . . . .
C6 C 0.6817(3) 0.4808(3) 0.2899(2) 0.0298 1.0000 Uani . . . . .
C7 C 0.7066(3) 0.4003(3) 0.2979(2) 0.0355 1.0000 Uani . . . . .
C8 C 0.6469(3) 0.3664(3) 0.3278(2) 0.0359 1.0000 Uani . . . . .
C9 C 0.5836(3) 0.4269(3) 0.3381(2) 0.0298 1.0000 Uani . . . . .
C10 C 0.5110(3) 0.4170(3) 0.3689(2) 0.0302 1.0000 Uani . . . . .
C11 C 0.4488(3) 0.4746(3) 0.3785(2) 0.0299 1.0000 Uani . . . . .
C12 C 0.3692(3) 0.4587(3) 0.4034(2) 0.0352 1.0000 Uani . . . . .
C13 C 0.3239(3) 0.5251(3) 0.4018(3) 0.0366 1.0000 Uani . . . . .
C14 C 0.3755(3) 0.5842(3) 0.3779(2) 0.0359 1.0000 Uani . . . . .
C15 C 0.3514(3) 0.6640(3) 0.3702(2) 0.0336 1.0000 Uani . . . . .
C16 C 0.4033(3) 0.7231(3) 0.3497(2) 0.0333 1.0000 Uani . . . . .
C17 C 0.3860(3) 0.8087(3) 0.3537(3) 0.0367 1.0000 Uani . . . . .
C18 C 0.4540(3) 0.8460(3) 0.3332(3) 0.0364 1.0000 Uani . . . . .
C19 C 0.5112(3) 0.7851(3) 0.3155(2) 0.0303 1.0000 Uani . . . . .
C20 C 0.5878(3) 0.7925(3) 0.2895(2) 0.0298 1.0000 Uani . . . . .
C21 C 0.6372(3) 0.8654(3) 0.2750(2) 0.0299 1.0000 Uani . . . . .
C22 C 0.6211(3) 0.9467(3) 0.2802(2) 0.0327 1.0000 Uani . . . . .
C23 C 0.6815(3) 1.0016(3) 0.2623(2) 0.0362 1.0000 Uani . . . . .
C24 C 0.7560(3) 0.9782(3) 0.2393(2) 0.0344 1.0000 Uani . . . . .
C25 C 0.7723(3) 0.8950(3) 0.2345(2) 0.0360 1.0000 Uani . . . . .
C26 C 0.7147(3) 0.8387(3) 0.2514(2) 0.0339 1.0000 Uani . . . . .
C27 C 0.8219(3) 1.0353(3) 0.2207(2) 0.0354 1.0000 Uani . . . . .
C28 C 0.8026(3) 1.0555(3) 0.1610(2) 0.0372 1.0000 Uani . . . . .
C29 C 0.7201(4) 1.0337(4) 0.1190(3) 0.0466 1.0000 Uani . . . . .
C30 C 0.7265(4) 1.0661(4) 0.0665(3) 0.0472 1.0000 Uani . . . . .
C31 C 0.8140(3) 1.1066(3) 0.0748(2) 0.0388 1.0000 Uani . . . . .
C32 C 0.8469(4) 1.1470(3) 0.0312(2) 0.0373 1.0000 Uani . . . . .
C33 C 0.9304(4) 1.1886(3) 0.0404(2) 0.0368 1.0000 Uani . . . . .
C34 C 0.9675(4) 1.2260(3) -0.0066(2) 0.0421 1.0000 Uani . . . . .
C35 C 1.0493(4) 1.2562(4) 0.0184(3) 0.0450 1.0000 Uani . . . . .
C36 C 1.0654(3) 1.2390(3) 0.0822(2) 0.0366 1.0000 Uani . . . . .
C37 C 1.1443(3) 1.2630(3) 0.1249(3) 0.0412 1.0000 Uani . . . . .
C38 C 1.1615(3) 1.2467(3) 0.1859(2) 0.0343 1.0000 Uani . . . . .
C39 C 1.2415(3) 1.2732(3) 0.2301(3) 0.0398 1.0000 Uani . . . . .
C40 C 1.2333(3) 1.2450(3) 0.2842(2) 0.0353 1.0000 Uani . . . . .
C41 C 1.1472(3) 1.1995(3) 0.2729(2) 0.0301 1.0000 Uani . . . . .
C42 C 1.1139(3) 1.1590(3) 0.3169(2) 0.0316 1.0000 Uani . . . . .
C43 C 1.0322(3) 1.1147(3) 0.3069(2) 0.0309 1.0000 Uani . . . . .
C44 C 0.9956(3) 1.0758(3) 0.3532(2) 0.0334 1.0000 Uani . . . . .
C45 C 0.9150(3) 1.0408(3) 0.3260(2) 0.0349 1.0000 Uani . . . . .
C46 C 0.8997(3) 1.0579(3) 0.2628(2) 0.0311 1.0000 Uani . . . . .
C47 C 0.2655(3) 0.6894(3) 0.3872(3) 0.0355 1.0000 Uani . . . . .
C48 C 0.2029(3) 0.7142(3) 0.3420(3) 0.0375 1.0000 Uani . . . . .
C49 C 0.1246(3) 0.7435(3) 0.3565(3) 0.0362 1.0000 Uani . . . . .
C50 C 0.1083(3) 0.7441(3) 0.4176(3) 0.0378 1.0000 Uani . . . . .
C51 C 0.1675(3) 0.7194(3) 0.4637(3) 0.0370 1.0000 Uani . . . . .
C52 C 0.2474(3) 0.6923(3) 0.4473(3) 0.0356 1.0000 Uani . . . . .
C53 C 0.8138(3) 0.5147(3) 0.2435(2) 0.0318 1.0000 Uani . . . . .
C54 C 0.8265(4) 0.5179(3) 0.1816(2) 0.0419 1.0000 Uani . . . . .
C55 C 0.9071(4) 0.4989(4) 0.1637(3) 0.0501 1.0000 Uani . . . . .
C56 C 0.9727(4) 0.4781(4) 0.2065(3) 0.0520 1.0000 Uani . . . . .
C57 C 0.9628(3) 0.4741(3) 0.2678(3) 0.0419 1.0000 Uani . . . . .
C58 C 0.8812(3) 0.4936(3) 0.2853(2) 0.0342 1.0000 Uani . . . . .
C59 C 0.7886(4) 1.1458(3) -0.0303(2) 0.0406 1.0000 Uani . . . . .
C60 C 0.7619(5) 1.2190(3) -0.0471(3) 0.0511 1.0000 Uani . . . . .
C61 C 0.7110(6) 1.2201(4) -0.1051(3) 0.0625 1.0000 Uani . . . . .
C62 C 0.6867(5) 1.1454(4) -0.1451(3) 0.0587 1.0000 Uani . . . . .
C63 C 0.7120(4) 1.0725(4) -0.1297(2) 0.0440 1.0000 Uani . . . . .
C64 C 0.7645(4) 1.0739(3) -0.0719(3) 0.0418 1.0000 Uani . . . . .
C65 C 1.1674(3) 1.1654(3) 0.3814(2) 0.0300 1.0000 Uani . . . . .
C66 C 1.1794(3) 1.2403(3) 0.4218(2) 0.0297 1.0000 Uani . . . . .
C67 C 1.2215(3) 1.2466(3) 0.4833(2) 0.0308 1.0000 Uani . . . . .
C68 C 1.2517(3) 1.1764(3) 0.5036(2) 0.0367 1.0000 Uani . . . . .
C69 C 1.2406(4) 1.1002(3) 0.4649(3) 0.0438 1.0000 Uani . . . . .
C70 C 1.1986(3) 1.0961(3) 0.4033(2) 0.0370 1.0000 Uani . . . . .
C71 C 0.4991(3) 0.3382(3) 0.3923(2) 0.0316 1.0000 Uani . . . . .
C72 C 0.4732(4) 0.2652(3) 0.3506(3) 0.0463 1.0000 Uani . . . . .
C73 C 0.4654(5) 0.1919(4) 0.3748(4) 0.0618 1.0000 Uani . . . . .
C74 C 0.4827(5) 0.1912(4) 0.4377(4) 0.0604 1.0000 Uani . . . . .
C75 C 0.5087(4) 0.2628(4) 0.4787(3) 0.0521 1.0000 Uani . . . . .
C76 C 0.5166(4) 0.3366(3) 0.4566(2) 0.0392 1.0000 Uani . . . . .
C77 C 1.2149(6) 1.3152(6) 0.1029(6) 0.1095 1.0000 Uani D U . . .
C78 C 1.1982(6) 1.3916(6) 0.0909(6) 0.1122 1.0000 Uani D U . . .
C79 C 1.2563(6) 1.4356(5) 0.0655(6) 0.1139 1.0000 Uani D U . . .
C80 C 1.3333(6) 1.4052(6) 0.0552(6) 0.1148 1.0000 Uani D U . . .
C81 C 1.3475(6) 1.3274(6) 0.0624(6) 0.1144 1.0000 Uani D U . . .
C82 C 1.2889(6) 1.2827(5) 0.0872(6) 0.1126 1.0000 Uani D U . . .
C101 C 0.1502(3) 0.7177(3) 0.5304(2) 0.0456(9) 1.0000 Uiso D U . . .
C102 C 0.0602(3) 0.7473(4) 0.5398(3) 0.0518(12) 1.0000 Uiso D U . . .
C103 C 0.1541(4) 0.6299(3) 0.5438(3) 0.0467(11) 1.0000 Uiso D U . . .
C104 C 0.2213(4) 0.7730(3) 0.5770(3) 0.0517(12) 1.0000 Uiso D U . . .
C105 C 0.0593(3) 0.7740(3) 0.3073(2) 0.0487(10) 1.0000 Uiso D U . . .
C111 C 0.9206(4) 0.5024(3) 0.0961(3) 0.0609(11) 1.0000 Uiso D U . . .
C118 C 1.0343(4) 0.4470(3) 0.3147(3) 0.0655(12) 1.0000 Uiso D U . . .
C119 C 1.0471(5) 0.5046(4) 0.3772(3) 0.0638(14) 1.0000 Uiso D U . . .
C120 C 1.0033(5) 0.3612(4) 0.3240(4) 0.0716(15) 1.0000 Uiso D U . . .
C121 C 1.1226(4) 0.4426(5) 0.2918(4) 0.0730(15) 1.0000 Uiso D U . . .
C122 C 1.2685(4) 1.0237(4) 0.4924(3) 0.0728(14) 1.0000 Uiso D U . . .
C129 C 1.2320(2) 1.3273(2) 0.52993(19) 0.0379(8) 1.0000 Uiso D U . . .
C130 C 1.1901(3) 1.3970(3) 0.5011(2) 0.0399(9) 1.0000 Uiso D U . . .
C131 C 1.1880(3) 1.3149(3) 0.5860(2) 0.0450(10) 1.0000 Uiso D U . . .
C132 C 1.3302(3) 1.3517(3) 0.5527(2) 0.0388(9) 1.0000 Uiso D U . . .
C133 C 0.6828(4) 0.9928(4) -0.1775(3) 0.0744(13) 1.0000 Uiso D U . . .
C134 C 0.5826(4) 0.9864(5) -0.1959(4) 0.0806(17) 1.0000 Uiso D U . . .
C135 C 0.7243(5) 0.9963(6) -0.2361(4) 0.0812(17) 1.0000 Uiso D U . . .
C136 C 0.7100(5) 0.9170(5) -0.1504(4) 0.0752(16) 1.0000 Uiso D U . . .
C137 C 0.6938(6) 1.3040(5) -0.1243(4) 0.111(2) 1.0000 Uiso D U . . .
C501 C -0.0201(4) 0.8087(4) 0.3330(3) 0.0545(12) 1.0000 Uiso D U . . .
C502 C 0.0243(4) 0.7019(3) 0.2555(3) 0.0548(12) 1.0000 Uiso D U . . .
C503 C 0.1063(4) 0.8402(3) 0.2804(3) 0.0560(12) 1.0000 Uiso D U . . .
C601 C 0.8388(6) 0.5357(7) 0.0613(6) 0.0636(19) 0.5000 Uiso D U 1 1 .
C602 C 0.9055(8) 0.5843(5) 0.0757(6) 0.0618(19) 0.5000 Uiso D U 1 2 .
C603 C 0.9994(6) 0.5616(6) 0.0943(6) 0.0599(19) 0.5000 Uiso D U 1 1 .
C604 C 1.0171(5) 0.4835(7) 0.0945(6) 0.0602(19) 0.5000 Uiso D U 1 2 .
C605 C 0.9304(8) 0.4187(5) 0.0595(6) 0.0596(19) 0.5000 Uiso D U 1 1 .
C606 C 0.8613(7) 0.4329(6) 0.0533(6) 0.0608(19) 0.5000 Uiso D U 1 2 .
C701 C 0.6512(7) 1.3528(7) -0.0733(5) 0.110(2) 1.0000 Uiso D U . . .
C702 C 0.7814(6) 1.3498(8) -0.1273(5) 0.114(2) 1.0000 Uiso D U . . .
C703 C 0.6346(7) 1.2970(8) -0.1879(4) 0.117(2) 1.0000 Uiso D U . . .
C801 C 1.1870(7) 0.9637(8) 0.4826(6) 0.077(2) 0.5000 Uiso D U 1 1 .
C802 C 1.2422(9) 0.9428(6) 0.4487(6) 0.071(2) 0.5000 Uiso D U 1 2 .
C803 C 1.3322(8) 0.9889(9) 0.4499(6) 0.078(2) 0.5000 Uiso D U 1 1 .
C804 C 1.3676(5) 1.0304(9) 0.5163(6) 0.074(2) 0.5000 Uiso D U 1 2 .
C805 C 1.3132(8) 1.0350(10) 0.5604(4) 0.076(2) 0.5000 Uiso D U 1 1 .
C806 C 1.2214(8) 1.0228(9) 0.5490(5) 0.072(2) 0.5000 Uiso D U 1 2 .
C901 C 1.0261(7) 0.9528(7) 0.1423(5) 0.091(3) 1.0000 Uiso . . . . .
C902 C 0.3802(6) 0.4749(6) 0.2238(4) 0.078(2) 1.0000 Uiso . . . . .
C903 C 0.5762(13) 0.3194(12) 0.1392(9) 0.088(5) 0.5000 Uiso D . . . 3
C904 C 0.7160(11) 0.2976(13) 0.1342(9) 0.086(5) 0.5000 Uiso D . . . 3
C905 C 0.5770(13) 0.5200(12) 0.0939(8) 0.082(5) 0.5000 Uiso D . . . 3
C906 C 0.5311(10) 1.1297(9) -0.0509(7) 0.059(3) 0.5000 Uiso . . . . .
O907 O 0.8125(7) 0.2949(7) 0.1734(5) 0.074(3) 0.5000 Uiso D . . . 1
O908 O 0.5346(7) 0.2618(6) 0.1723(5) 0.065(2) 0.5000 Uiso D . . . 1
O1 O 1.0405(3) 1.0297(3) 0.1233(2) 0.0489(9) 1.0000 Uiso . . . . 1
O2 O 0.4508(3) 0.5381(3) 0.2230(2) 0.0506(9) 1.0000 Uiso . . . . 1
O4 O 0.5451(6) 0.4748(6) 0.1381(4) 0.058(2) 0.5000 Uiso D . . . 1
O7 O 0.9471(10) 0.9568(9) 0.0045(7) 0.094(4) 0.5000 Uiso . . . . 2
H31 H 0.8132 0.6788 0.2260 0.0514 1.0000 Uiso . . . . .
H71 H 0.7559 0.3765 0.2849 0.0532 1.0000 Uiso . . . . .
H81 H 0.6466 0.3144 0.3398 0.0544 1.0000 Uiso . . . . .
H121 H 0.3527 0.4112 0.4173 0.0536 1.0000 Uiso . . . . .
H131 H 0.2695 0.5325 0.4139 0.0564 1.0000 Uiso . . . . .
H171 H 0.3383 0.8327 0.3680 0.0562 1.0000 Uiso . . . . .
H181 H 0.4627 0.9014 0.3308 0.0532 1.0000 Uiso . . . . .
H221 H 0.5711 0.9651 0.2951 0.0483 1.0000 Uiso . . . . .
H251 H 0.8229 0.8765 0.2191 0.0532 1.0000 Uiso . . . . .
H291 H 0.6707 1.0032 0.1268 0.0664 1.0000 Uiso . . . . .
H301 H 0.6829 1.0622 0.0316 0.0662 1.0000 Uiso . . . . .
H341 H 0.9388 1.2289 -0.0466 0.0629 1.0000 Uiso . . . . .
H351 H 1.0894 1.2829 -0.0008 0.0693 1.0000 Uiso . . . . .
H391 H 1.2890 1.3043 0.2226 0.0584 1.0000 Uiso . . . . .
H401 H 1.2745 1.2532 0.3209 0.0499 1.0000 Uiso . . . . .
H441 H 1.0225 1.0754 0.3942 0.0491 1.0000 Uiso . . . . .
H451 H 0.8763 1.0108 0.3443 0.0510 1.0000 Uiso . . . . .
H481 H 0.2128 0.7102 0.3009 0.0571 1.0000 Uiso . . . . .
H501 H 0.0542 0.7620 0.4278 0.0564 1.0000 Uiso . . . . .
H521 H 0.2900 0.6768 0.4779 0.0542 1.0000 Uiso . . . . .
H541 H 0.7810 0.5329 0.1528 0.0633 1.0000 Uiso . . . . .
H561 H 1.0265 0.4654 0.1951 0.0733 1.0000 Uiso . . . . .
H581 H 0.8732 0.4929 0.3268 0.0510 1.0000 Uiso . . . . .
H601 H 0.7794 1.2682 -0.0188 0.0725 1.0000 Uiso . . . . .
H621 H 0.6511 1.1459 -0.1843 0.0811 1.0000 Uiso . . . . .
H641 H 0.7843 1.0248 -0.0609 0.0604 1.0000 Uiso . . . . .
H661 H 1.1583 1.2869 0.4069 0.0434 1.0000 Uiso . . . . .
H681 H 1.2803 1.1793 0.5447 0.0521 1.0000 Uiso . . . . .
H701 H 1.1926 1.0457 0.3758 0.0515 1.0000 Uiso . . . . .
H721 H 0.4615 0.2652 0.3075 0.0671 1.0000 Uiso . . . . .
H731 H 0.4477 0.1427 0.3468 0.0904 1.0000 Uiso . . . . .
H741 H 0.4769 0.1422 0.4528 0.0893 1.0000 Uiso . . . . .
H751 H 0.5223 0.2619 0.5216 0.0813 1.0000 Uiso . . . . .
H761 H 0.5345 0.3857 0.4849 0.0596 1.0000 Uiso . . . . .
H781 H 1.1463 1.4151 0.1016 0.1680 1.0000 Uiso . . . . .
H791 H 1.2429 1.4879 0.0546 0.1702 1.0000 Uiso . . . . .
H801 H 1.3770 1.4381 0.0425 0.1710 1.0000 Uiso . . . . .
H811 H 1.3968 1.3033 0.0476 0.1712 1.0000 Uiso . . . . .
H821 H 1.3000 1.2281 0.0939 0.1693 1.0000 Uiso . . . . .
H1021 H 0.0537 0.7500 0.5835 0.0954 1.0000 Uiso . . . . .
H1022 H 0.0544 0.8008 0.5295 0.0951 1.0000 Uiso . . . . .
H1023 H 0.0151 0.7095 0.5140 0.0949 1.0000 Uiso . . . . .
H1031 H 0.1523 0.6303 0.5875 0.0860 1.0000 Uiso . . . . .
H1032 H 0.2088 0.6092 0.5346 0.0861 1.0000 Uiso . . . . .
H1033 H 0.1057 0.5962 0.5196 0.0860 1.0000 Uiso . . . . .
H1041 H 0.2115 0.7728 0.6189 0.0938 1.0000 Uiso . . . . .
H1042 H 0.2212 0.8288 0.5692 0.0942 1.0000 Uiso . . . . .
H1043 H 0.2795 0.7548 0.5740 0.0941 1.0000 Uiso . . . . .
H1191 H 1.0923 0.4870 0.4067 0.1162 1.0000 Uiso . . . . .
H1192 H 1.0641 0.5591 0.3727 0.1162 1.0000 Uiso . . . . .
H1193 H 0.9931 0.5032 0.3951 0.1162 1.0000 Uiso . . . . .
H1201 H 1.0480 0.3402 0.3520 0.1291 1.0000 Uiso . . . . .
H1202 H 0.9937 0.3245 0.2841 0.1291 1.0000 Uiso . . . . .
H1203 H 0.9499 0.3616 0.3409 0.1291 1.0000 Uiso . . . . .
H1211 H 1.1673 0.4314 0.3250 0.1312 1.0000 Uiso . . . . .
H1212 H 1.1374 0.4947 0.2787 0.1308 1.0000 Uiso . . . . .
H1213 H 1.1173 0.3987 0.2560 0.1311 1.0000 Uiso . . . . .
H1301 H 1.1952 1.4445 0.5335 0.0728 1.0000 Uiso . . . . .
H1302 H 1.2200 1.4088 0.4680 0.0733 1.0000 Uiso . . . . .
H1303 H 1.1292 1.3823 0.4842 0.0730 1.0000 Uiso . . . . .
H1311 H 1.2006 1.3643 0.6161 0.0820 1.0000 Uiso . . . . .
H1312 H 1.2110 1.2696 0.6049 0.0823 1.0000 Uiso . . . . .
H1313 H 1.1253 1.3051 0.5727 0.0824 1.0000 Uiso . . . . .
H1321 H 1.3375 1.4037 0.5795 0.0715 1.0000 Uiso . . . . .
H1322 H 1.3586 1.3578 0.5175 0.0712 1.0000 Uiso . . . . .
H1323 H 1.3587 1.3121 0.5747 0.0710 1.0000 Uiso . . . . .
H1341 H 0.5634 0.9376 -0.2267 0.1431 1.0000 Uiso . . . . .
H1342 H 0.5650 1.0338 -0.2144 0.1430 1.0000 Uiso . . . . .
H1343 H 0.5544 0.9839 -0.1592 0.1428 1.0000 Uiso . . . . .
H1351 H 0.6959 0.9531 -0.2696 0.1453 1.0000 Uiso . . . . .
H1352 H 0.7164 1.0484 -0.2506 0.1450 1.0000 Uiso . . . . .
H1353 H 0.7869 0.9882 -0.2275 0.1449 1.0000 Uiso . . . . .
H1361 H 0.6902 0.8680 -0.1806 0.1353 1.0000 Uiso . . . . .
H1362 H 0.7731 0.9206 -0.1397 0.1349 1.0000 Uiso . . . . .
H1363 H 0.6846 0.9145 -0.1129 0.1348 1.0000 Uiso . . . . .
H5011 H -0.0555 0.8325 0.3013 0.0992 1.0000 Uiso . . . . .
H5012 H -0.0011 0.8509 0.3696 0.0989 1.0000 Uiso . . . . .
H5013 H -0.0561 0.7659 0.3443 0.0992 1.0000 Uiso . . . . .
H5021 H -0.0188 0.7191 0.2243 0.0990 1.0000 Uiso . . . . .
H5022 H -0.0028 0.6579 0.2728 0.0990 1.0000 Uiso . . . . .
H5023 H 0.0729 0.6814 0.2368 0.0993 1.0000 Uiso . . . . .
H5031 H 0.0629 0.8680 0.2557 0.1013 1.0000 Uiso . . . . .
H5032 H 0.1388 0.8797 0.3141 0.1011 1.0000 Uiso . . . . .
H5033 H 0.1465 0.8160 0.2543 0.1011 1.0000 Uiso . . . . .
H7011 H 0.6324 1.4037 -0.0865 0.1983 1.0000 Uiso . . . . .
H7012 H 0.6939 1.3677 -0.0357 0.1981 1.0000 Uiso . . . . .
H7013 H 0.6012 1.3225 -0.0641 0.1980 1.0000 Uiso . . . . .
H7021 H 0.7701 1.4012 -0.1400 0.2041 1.0000 Uiso . . . . .
H7022 H 0.8190 1.3553 -0.0874 0.2040 1.0000 Uiso . . . . .
H7023 H 0.8089 1.3162 -0.1599 0.2042 1.0000 Uiso . . . . .
H7031 H 0.6237 1.3529 -0.1977 0.2089 1.0000 Uiso . . . . .
H7032 H 0.6617 1.2651 -0.2203 0.2090 1.0000 Uiso . . . . .
H7033 H 0.5752 1.2671 -0.1844 0.2089 1.0000 Uiso . . . . .
H9061 H 0.5878 1.1276 -0.0658 0.0870 0.5000 Uiso . . . . .
H9021 H 0.3490 0.4543 0.1806 0.0952 1.0000 Uiso . . . . .
H9022 H 0.3370 0.4995 0.2499 0.0952 1.0000 Uiso . . . . .
H9023 H 0.4058 0.4288 0.2429 0.0952 1.0000 Uiso . . . . .
H9011 H 1.0538 0.9099 0.1161 0.1079 1.0000 Uiso . . . . .
H9012 H 1.0516 0.9560 0.1871 0.1079 1.0000 Uiso . . . . .
H9013 H 0.9608 0.9374 0.1362 0.1079 1.0000 Uiso . . . . .
H6011 H 0.8466 0.5387 0.0170 0.0773 0.5000 Uiso . . 1 1 .
H6012 H 0.8316 0.5926 0.0827 0.0773 0.5000 Uiso . . 1 1 .
H6013 H 0.7848 0.4999 0.0609 0.0773 0.5000 Uiso . . 1 1 .
H6031 H 1.0071 0.5618 0.0496 0.0739 0.5000 Uiso . . 1 1 .
H6032 H 1.0544 0.5422 0.1170 0.0739 0.5000 Uiso . . 1 1 .
H6033 H 0.9907 0.6174 0.1143 0.0739 0.5000 Uiso . . 1 1 .
H6051 H 0.9382 0.4239 0.0157 0.0720 0.5000 Uiso . . 1 1 .
H6052 H 0.9819 0.3940 0.0802 0.0720 0.5000 Uiso . . 1 1 .
H6053 H 0.8755 0.3816 0.0573 0.0720 0.5000 Uiso . . 1 1 .
H6041 H 1.0311 0.4845 0.0518 0.0735 0.5000 Uiso . . 1 2 .
H6042 H 1.0571 0.5258 0.1254 0.0735 0.5000 Uiso . . 1 2 .
H6043 H 1.0265 0.4284 0.1062 0.0735 0.5000 Uiso . . 1 2 .
H6021 H 0.9148 0.5817 0.0309 0.0757 0.5000 Uiso . . 1 2 .
H6022 H 0.9469 0.6280 0.1027 0.0757 0.5000 Uiso . . 1 2 .
H6023 H 0.8431 0.5978 0.0779 0.0757 0.5000 Uiso . . 1 2 .
H6061 H 0.8688 0.4332 0.0085 0.0739 0.5000 Uiso . . 1 2 .
H6062 H 0.8779 0.3790 0.0648 0.0739 0.5000 Uiso . . 1 2 .
H6063 H 0.7983 0.4393 0.0570 0.0739 0.5000 Uiso . . 1 2 .
H8011 H 1.2019 0.9128 0.4986 0.0938 0.5000 Uiso . . 1 1 .
H8012 H 1.1392 0.9889 0.5024 0.0938 0.5000 Uiso . . 1 1 .
H8013 H 1.1639 0.9483 0.4353 0.0938 0.5000 Uiso . . 1 1 .
H8031 H 1.3558 0.9394 0.4634 0.0961 0.5000 Uiso . . 1 1 .
H8032 H 1.3833 1.0320 0.4531 0.0961 0.5000 Uiso . . 1 1 .
H8033 H 1.3022 0.9770 0.4055 0.0961 0.5000 Uiso . . 1 1 .
H8051 H 1.3255 0.9795 0.5718 0.0931 0.5000 Uiso . . 1 1 .
H8052 H 1.3674 1.0705 0.5675 0.0931 0.5000 Uiso . . 1 1 .
H8053 H 1.2709 1.0593 0.5882 0.0931 0.5000 Uiso . . 1 1 .
H8021 H 1.2624 0.8966 0.4702 0.0875 0.5000 Uiso . . 1 2 .
H8022 H 1.2701 0.9419 0.4102 0.0875 0.5000 Uiso . . 1 2 .
H8023 H 1.1766 0.9351 0.4358 0.0875 0.5000 Uiso . . 1 2 .
H8041 H 1.3841 0.9809 0.5341 0.0913 0.5000 Uiso . . 1 2 .
H8042 H 1.3835 1.0802 0.5497 0.0913 0.5000 Uiso . . 1 2 .
H8043 H 1.4002 1.0365 0.4812 0.0913 0.5000 Uiso . . 1 2 .
H8061 H 1.2359 0.9743 0.5690 0.0890 0.5000 Uiso . . 1 2 .
H8062 H 1.2394 1.0740 0.5800 0.0890 0.5000 Uiso . . 1 2 .
H8063 H 1.1555 1.0200 0.5348 0.0890 0.5000 Uiso . . 1 2 .

loop_
_atom_site_aniso_label
_atom_site_aniso_U_11
_atom_site_aniso_U_22
_atom_site_aniso_U_33
_atom_site_aniso_U_23
_atom_site_aniso_U_13
_atom_site_aniso_U_12
Zn1 0.0252(2) 0.0307(3) 0.0304(3) 0.0111(2) 0.00724(19) 0.00069(18)
Zn2 0.0370(3) 0.0403(3) 0.0312(3) 0.0137(2) -0.0008(2) -0.0106(2)
Br1 0.0408(3) 0.0333(3) 0.0722(4) 0.0170(2) 0.0082(2) -0.0022(2)
Cl2 0.061(2) 0.092(3) 0.091(3) 0.030(2) -0.0055(19) -0.0200(19)
Cl3 0.079(3) 0.095(3) 0.062(2) 0.015(2) -0.0039(18) -0.002(2)
Cl4 0.069(2) 0.080(3) 0.102(3) -0.011(2) 0.028(2) 0.015(2)
N1 0.0266(17) 0.0346(19) 0.0292(18) 0.0117(15) 0.0070(14) -0.0010(14)
N2 0.0270(17) 0.0314(18) 0.0273(17) 0.0062(14) 0.0100(14) 0.0018(14)
N3 0.0223(16) 0.0345(19) 0.035(2) 0.0137(16) 0.0068(14) 0.0018(14)
N4 0.0230(16) 0.0331(19) 0.037(2) 0.0160(16) 0.0034(14) 0.0005(14)
N5 0.035(2) 0.039(2) 0.034(2) 0.0161(17) -0.0013(16) -0.0088(16)
N6 0.038(2) 0.035(2) 0.032(2) 0.0107(16) 0.0063(16) -0.0009(16)
N7 0.0318(18) 0.0297(18) 0.0307(19) 0.0073(15) 0.0033(15) -0.0038(14)
N8 0.0297(18) 0.0352(19) 0.0306(19) 0.0105(15) -0.0016(14) -0.0074(15)
C1 0.029(2) 0.033(2) 0.030(2) 0.0120(17) 0.0071(16) -0.0009(16)
C2 0.032(2) 0.037(2) 0.030(2) 0.0104(18) 0.0080(17) -0.0040(18)
C3 0.034(2) 0.039(2) 0.031(2) 0.0114(19) 0.0101(17) -0.0026(18)
C4 0.030(2) 0.040(2) 0.026(2) 0.0066(18) 0.0100(16) -0.0012(18)
C5 0.031(2) 0.033(2) 0.024(2) 0.0034(16) 0.0094(16) -0.0011(16)
C6 0.031(2) 0.032(2) 0.027(2) 0.0036(17) 0.0089(16) -0.0005(17)
C7 0.035(2) 0.032(2) 0.042(3) 0.0077(19) 0.0135(19) 0.0018(18)
C8 0.033(2) 0.035(2) 0.043(3) 0.013(2) 0.0117(19) 0.0015(18)
C9 0.033(2) 0.031(2) 0.027(2) 0.0073(17) 0.0080(16) -0.0009(16)
C10 0.029(2) 0.032(2) 0.032(2) 0.0117(17) 0.0061(16) 0.0004(16)
C11 0.0253(19) 0.034(2) 0.035(2) 0.0142(18) 0.0093(16) 0.0023(16)
C12 0.030(2) 0.037(2) 0.044(3) 0.018(2) 0.0116(19) -0.0005(18)
C13 0.029(2) 0.039(2) 0.047(3) 0.017(2) 0.0141(19) 0.0038(18)
C14 0.026(2) 0.042(3) 0.042(3) 0.019(2) 0.0040(18) -0.0034(18)
C15 0.025(2) 0.038(2) 0.043(3) 0.014(2) 0.0098(18) 0.0053(17)
C16 0.027(2) 0.037(2) 0.040(2) 0.0158(19) 0.0081(18) 0.0019(17)
C17 0.030(2) 0.038(2) 0.048(3) 0.015(2) 0.0130(19) 0.0075(18)
C18 0.030(2) 0.034(2) 0.046(3) 0.013(2) 0.0042(19) 0.0001(18)
C19 0.027(2) 0.035(2) 0.030(2) 0.0115(17) 0.0017(16) 0.0024(16)
C20 0.028(2) 0.032(2) 0.031(2) 0.0128(17) 0.0048(16) -0.0022(16)
C21 0.027(2) 0.034(2) 0.030(2) 0.0118(17) 0.0041(16) -0.0003(16)
C22 0.026(2) 0.033(2) 0.039(2) 0.0116(18) 0.0023(17) -0.0018(17)
C23 0.031(2) 0.035(2) 0.043(3) 0.016(2) -0.0007(19) -0.0044(18)
C24 0.027(2) 0.041(2) 0.036(2) 0.017(2) -0.0018(17) -0.0067(18)
C25 0.029(2) 0.040(2) 0.041(3) 0.020(2) 0.0031(18) -0.0055(18)
C26 0.030(2) 0.037(2) 0.036(2) 0.0129(19) 0.0026(17) -0.0045(18)
C27 0.031(2) 0.037(2) 0.038(2) 0.0158(19) -0.0015(18) -0.0052(18)
C28 0.031(2) 0.039(2) 0.040(3) 0.015(2) -0.0042(18) -0.0108(18)
C29 0.037(3) 0.052(3) 0.049(3) 0.023(3) -0.007(2) -0.012(2)
C30 0.045(3) 0.048(3) 0.042(3) 0.015(2) -0.010(2) -0.016(2)
C31 0.042(3) 0.040(2) 0.033(2) 0.015(2) -0.0074(19) -0.006(2)
C32 0.046(3) 0.031(2) 0.033(2) 0.0085(18) -0.0022(19) -0.0003(19)
C33 0.050(3) 0.031(2) 0.030(2) 0.0099(18) 0.0030(19) 0.002(2)
C34 0.051(3) 0.047(3) 0.033(2) 0.015(2) 0.012(2) 0.003(2)
C35 0.053(3) 0.048(3) 0.041(3) 0.022(2) 0.015(2) 0.004(2)
C36 0.037(2) 0.036(2) 0.041(3) 0.016(2) 0.012(2) 0.0018(19)
C37 0.034(2) 0.044(3) 0.052(3) 0.021(2) 0.012(2) 0.002(2)
C38 0.029(2) 0.030(2) 0.045(3) 0.0102(19) 0.0088(18) -0.0026(17)
C39 0.030(2) 0.040(3) 0.050(3) 0.014(2) 0.004(2) -0.0034(19)
C40 0.027(2) 0.032(2) 0.044(3) -0.0004(19) 0.0053(18) -0.0031(17)
C41 0.029(2) 0.0257(19) 0.032(2) 0.0002(16) 0.0021(16) -0.0018(16)
C42 0.033(2) 0.031(2) 0.029(2) 0.0040(17) 0.0001(17) -0.0008(17)
C43 0.029(2) 0.036(2) 0.027(2) 0.0081(17) 0.0020(16) -0.0002(17)
C44 0.033(2) 0.041(2) 0.027(2) 0.0101(18) 0.0043(17) 0.0019(18)
C45 0.034(2) 0.041(2) 0.032(2) 0.0181(19) 0.0018(17) -0.0039(18)
C46 0.030(2) 0.034(2) 0.031(2) 0.0126(18) 0.0040(17) -0.0029(17)
C47 0.0229(19) 0.033(2) 0.054(3) 0.018(2) 0.0069(19) 0.0012(16)
C48 0.027(2) 0.037(2) 0.051(3) 0.017(2) 0.0075(19) 0.0000(18)
C49 0.028(2) 0.029(2) 0.052(3) 0.010(2) 0.0054(19) -0.0003(17)
C50 0.028(2) 0.033(2) 0.054(3) 0.010(2) 0.010(2) 0.0025(18)
C51 0.033(2) 0.029(2) 0.051(3) 0.011(2) 0.008(2) 0.0000(18)
C52 0.026(2) 0.033(2) 0.050(3) 0.014(2) 0.0085(19) 0.0018(17)
C53 0.035(2) 0.033(2) 0.030(2) 0.0023(17) 0.0164(17) -0.0016(17)
C54 0.049(3) 0.043(3) 0.035(2) 0.003(2) 0.018(2) -0.011(2)
C55 0.059(4) 0.047(3) 0.042(3) -0.014(2) 0.033(3) -0.022(3)
C56 0.043(3) 0.046(3) 0.065(4) -0.019(3) 0.036(3) -0.013(2)
C57 0.032(2) 0.037(2) 0.055(3) -0.009(2) 0.020(2) -0.0020(19)
C58 0.032(2) 0.036(2) 0.037(2) 0.0033(19) 0.0167(18) 0.0026(18)
C59 0.053(3) 0.037(2) 0.029(2) 0.0101(19) -0.003(2) 0.002(2)
C60 0.077(4) 0.034(3) 0.036(3) 0.006(2) -0.009(3) 0.007(3)
C61 0.096(5) 0.038(3) 0.046(3) 0.007(2) -0.013(3) 0.014(3)
C62 0.084(5) 0.045(3) 0.037(3) 0.001(2) -0.017(3) 0.010(3)
C63 0.048(3) 0.046(3) 0.032(2) -0.002(2) -0.002(2) 0.006(2)
C64 0.044(3) 0.040(3) 0.039(3) 0.009(2) -0.001(2) 0.005(2)
C65 0.028(2) 0.032(2) 0.027(2) 0.0009(17) 0.0001(16) 0.0006(16)
C66 0.028(2) 0.032(2) 0.030(2) 0.0073(17) 0.0032(16) -0.0011(16)
C67 0.031(2) 0.033(2) 0.027(2) 0.0037(17) 0.0048(16) -0.0036(17)
C68 0.040(2) 0.033(2) 0.034(2) 0.0047(18) -0.0047(19) -0.0036(19)
C69 0.048(3) 0.030(2) 0.047(3) 0.006(2) -0.011(2) -0.001(2)
C70 0.042(3) 0.027(2) 0.036(2) -0.0019(18) -0.002(2) 0.0013(19)
C71 0.027(2) 0.033(2) 0.037(2) 0.0114(18) 0.0090(17) 0.0014(16)
C72 0.046(3) 0.037(3) 0.054(3) 0.009(2) 0.006(2) -0.008(2)
C73 0.071(4) 0.033(3) 0.082(5) 0.013(3) 0.017(4) -0.011(3)
C74 0.066(4) 0.041(3) 0.084(5) 0.034(3) 0.020(3) 0.001(3)
C75 0.051(3) 0.057(3) 0.058(4) 0.032(3) 0.015(3) 0.004(3)
C76 0.042(3) 0.041(3) 0.038(3) 0.015(2) 0.010(2) 0.003(2)
C77 0.085(3) 0.132(4) 0.124(4) 0.057(4) 0.032(3) -0.022(3)
C78 0.089(3) 0.132(4) 0.127(4) 0.056(4) 0.029(3) -0.022(3)
C79 0.090(3) 0.134(4) 0.128(4) 0.055(4) 0.030(3) -0.023(3)
C80 0.090(3) 0.135(4) 0.129(4) 0.053(4) 0.030(3) -0.022(3)
C81 0.089(3) 0.135(4) 0.130(4) 0.053(4) 0.032(3) -0.021(3)
C82 0.088(3) 0.134(4) 0.128(4) 0.054(4) 0.033(3) -0.020(3)

loop_
_atom_type_symbol
_atom_type_scat_dispersion_real
_atom_type_scat_dispersion_imag
_atom_type_scat_Cromer_Mann_a1
_atom_type_scat_Cromer_Mann_b1
_atom_type_scat_Cromer_Mann_a2
_atom_type_scat_Cromer_Mann_b2
_atom_type_scat_Cromer_Mann_a3
_atom_type_scat_Cromer_Mann_b3
_atom_type_scat_Cromer_Mann_a4
_atom_type_scat_Cromer_Mann_b4
_atom_type_scat_Cromer_Mann_c
_atom_type_scat_source
C 0.0033 0.0016 2.3100 20.8439 1.0200 10.2075 1.5886 0.5687 0.8650 51.6512 0.2156 'International Tables Vol C 4.2.6.8 and 6.1.1.4'
H 0.0000 0.0000 0.4930 10.5109 0.3229 26.1257 0.1402 3.1424 0.0408 57.7998 0.0030 'International Tables Vol C 4.2.6.8 and 6.1.1.4'
O 0.0106 0.0060 3.0485 13.2771 2.2868 5.7011 1.5463 0.3239 0.8670 32.9089 0.2508 'International Tables Vol C 4.2.6.8 and 6.1.1.4'
N 0.0061 0.0033 12.2126 0.0057 3.1322 9.8933 2.0125 28.9975 1.1663 0.5826 -11.5290 'International Tables Vol C 4.2.6.8 and 6.1.1.4'
Zn 0.2839 1.4301 14.0743 3.2655 7.0318 0.2333 5.1652 10.3163 2.4100 58.7097 1.3041 'International Tables Vol C 4.2.6.8 and 6.1.1.4'
Br -0.2901 2.4595 17.1789 2.1723 5.2358 16.5796 5.6377 0.2609 3.9851 41.4328 2.9557 'International Tables Vol C 4.2.6.8 and 6.1.1.4'
Cl 0.1484 0.1585 11.4604 0.0104 7.1964 1.1662 6.2556 18.5194 1.6455 47.7784 -9.5574 'International Tables Vol C 4.2.6.8 and 6.1.1.4'

loop_
_geom_angle_atom_site_label_1
_geom_angle_site_symmetry_1
_geom_angle_atom_site_label_2
_geom_angle_atom_site_label_3
_geom_angle
_geom_angle_publ_flag
N1 . Zn1 N2 85.87(15) yes
N1 . Zn1 N3 165.34(15) yes
N2 . Zn1 N3 91.16(15) yes
N1 . Zn1 N4 89.49(15) yes
N2 . Zn1 N4 164.35(15) yes
N3 . Zn1 N4 89.57(15) yes
N1 . Zn1 O2 99.82(16) yes
N2 . Zn1 O2 92.72(16) yes
N3 . Zn1 O2 94.66(16) yes
N4 . Zn1 O2 102.80(16) yes
N5 . Zn2 N6 88.18(16) yes
N5 . Zn2 N7 165.85(17) yes
N6 . Zn2 N7 90.12(15) yes
N5 . Zn2 N8 89.22(15) yes
N6 . Zn2 N8 166.59(18) yes
N7 . Zn2 N8 89.19(15) yes
N5 . Zn2 O1 94.88(17) yes
N6 . Zn2 O1 92.96(17) yes
N7 . Zn2 O1 99.24(16) yes
N8 . Zn2 O1 100.37(16) yes
Cl2 2_675 Cl2 C906 141.9(6) yes
Zn1 . N1 C1 121.7(3) yes
Zn1 . N1 C4 132.2(3) yes
C1 . N1 C4 105.9(4) yes
Zn1 . N2 C6 128.0(3) yes
Zn1 . N2 C9 124.7(3) yes
C6 . N2 C9 107.0(4) yes
Zn1 . N3 C11 125.1(3) yes
Zn1 . N3 C14 126.4(3) yes
C11 . N3 C14 106.5(3) yes
Zn1 . N4 C16 123.7(3) yes
Zn1 . N4 C19 129.6(3) yes
C16 . N4 C19 106.7(4) yes
Zn2 . N5 C28 125.5(3) yes
Zn2 . N5 C31 127.0(3) yes
C28 . N5 C31 106.9(4) yes
Zn2 . N6 C33 126.9(3) yes
Zn2 . N6 C36 124.8(3) yes
C33 . N6 C36 106.5(4) yes
Zn2 . N7 C38 125.5(3) yes
Zn2 . N7 C41 126.7(3) yes
C38 . N7 C41 107.3(4) yes
Zn2 . N8 C43 126.5(3) yes
Zn2 . N8 C46 126.7(3) yes
C43 . N8 C46 106.7(4) yes
N1 . C1 C2 112.0(4) yes
N1 . C1 C20 135.2(4) yes
C2 . C1 C20 112.7(4) yes
C1 . C2 C3 106.9(4) yes
C1 . C2 C26 106.0(4) yes
C3 . C2 C26 147.0(4) yes
C2 . C3 C4 106.0(4) yes
C2 . C3 H31 127.2 no
C4 . C3 H31 126.8 no
C3 . C4 N1 109.2(4) yes
C3 . C4 C5 127.0(4) yes
N1 . C4 C5 123.3(4) yes
C4 . C5 C6 124.6(4) yes
C4 . C5 C53 117.3(4) yes
C6 . C5 C53 118.0(4) yes
C5 . C6 N2 125.0(4) yes
C5 . C6 C7 125.5(4) yes
N2 . C6 C7 109.4(4) yes
C6 . C7 C8 107.7(4) yes
C6 . C7 H71 125.4 no
C8 . C7 H71 126.9 no
C7 . C8 C9 106.3(4) yes
C7 . C8 H81 127.0 no
C9 . C8 H81 126.7 no
C8 . C9 N2 109.6(4) yes
C8 . C9 C10 125.0(4) yes
N2 . C9 C10 125.4(4) yes
C9 . C10 C11 125.5(4) yes
C9 . C10 C71 116.8(4) yes
C11 . C10 C71 117.7(4) yes
C10 . C11 N3 126.7(4) yes
C10 . C11 C12 124.1(4) yes
N3 . C11 C12 109.2(4) yes
C11 . C12 C13 107.1(4) yes
C11 . C12 H121 126.1 no
C13 . C12 H121 126.8 no
C12 . C13 C14 107.4(4) yes
C12 . C13 H131 127.0 no
C14 . C13 H131 125.6 no
C13 . C14 N3 109.8(4) yes
C13 . C14 C15 125.2(4) yes
N3 . C14 C15 125.0(4) yes
C14 . C15 C16 125.3(4) yes
C14 . C15 C47 118.4(4) yes
C16 . C15 C47 116.3(4) yes
C15 . C16 N4 125.9(4) yes
C15 . C16 C17 124.3(4) yes
N4 . C16 C17 109.7(4) yes
C16 . C17 C18 106.0(4) yes
C16 . C17 H171 126.5 no
C18 . C17 H171 127.6 no
C17 . C18 C19 107.9(4) yes
C17 . C18 H181 127.0 no
C19 . C18 H181 125.1 no
C18 . C19 N4 109.7(4) yes
C18 . C19 C20 129.5(4) yes
N4 . C19 C20 120.8(4) yes
C19 . C20 C1 123.2(4) yes
C19 . C20 C21 131.5(4) yes
C1 . C20 C21 105.2(4) yes
C20 . C21 C22 132.3(4) yes
C20 . C21 C26 108.2(4) yes
C22 . C21 C26 119.4(4) yes
C21 . C22 C23 118.7(4) yes
C21 . C22 H221 120.8 no
C23 . C22 H221 120.5 no
Br1 . C23 C22 116.9(4) yes
Br1 . C23 C24 119.8(3) yes
C22 . C23 C24 123.3(5) yes
C23 . C24 C25 117.6(4) yes
C23 . C24 C27 124.5(5) yes
C25 . C24 C27 117.9(4) yes
C24 . C25 C26 121.1(5) yes
C24 . C25 H251 120.1 no
C26 . C25 H251 118.8 no
C2 . C26 C21 107.8(4) yes
C2 . C26 C25 132.4(5) yes
C21 . C26 C25 119.8(5) yes
C24 . C27 C28 117.0(4) yes
C24 . C27 C46 116.7(4) yes
C28 . C27 C46 126.1(4) yes
C27 . C28 N5 125.6(4) yes
C27 . C28 C29 125.0(4) yes
N5 . C28 C29 109.3(4) yes
C28 . C29 C30 107.1(4) yes
C28 . C29 H291 126.2 no
C30 . C29 H291 126.6 no
C29 . C30 C31 107.4(4) yes
C29 . C30 H301 126.1 no
C31 . C30 H301 126.4 no
C30 . C31 N5 109.2(4) yes
C30 . C31 C32 125.3(5) yes
N5 . C31 C32 125.5(4) yes
C31 . C32 C33 125.0(4) yes
C31 . C32 C59 117.6(5) yes
C33 . C32 C59 117.3(4) yes
C32 . C33 N6 125.7(4) yes
C32 . C33 C34 125.2(5) yes
N6 . C33 C34 109.0(4) yes
C33 . C34 C35 107.7(5) yes
C33 . C34 H341 126.0 no
C35 . C34 H341 126.3 no
C34 . C35 C36 107.0(4) yes
C34 . C35 H351 127.1 no
C36 . C35 H351 125.8 no
C35 . C36 N6 109.6(4) yes
C35 . C36 C37 124.5(4) yes
N6 . C36 C37 125.8(4) yes
C36 . C37 C38 125.5(4) yes
C36 . C37 C77 116.7(6) yes
C38 . C37 C77 117.7(6) yes
C37 . C38 N7 125.6(4) yes
C37 . C38 C39 125.4(4) yes
N7 . C38 C39 109.0(4) yes
C38 . C39 C40 107.9(4) yes
C38 . C39 H391 125.4 no
C40 . C39 H391 126.7 no
C39 . C40 C41 106.0(4) yes
C39 . C40 H401 126.8 no
C41 . C40 H401 127.1 no
C40 . C41 N7 109.8(4) yes
C40 . C41 C42 124.2(4) yes
N7 . C41 C42 126.1(4) yes
C41 . C42 C43 125.1(4) yes
C41 . C42 C65 119.0(4) yes
C43 . C42 C65 115.9(4) yes
C42 . C43 N8 125.7(4) yes
C42 . C43 C44 125.4(4) yes
N8 . C43 C44 108.8(4) yes
C43 . C44 C45 107.5(4) yes
C43 . C44 H441 126.4 no
C45 . C44 H441 126.1 no
C44 . C45 C46 107.2(4) yes
C44 . C45 H451 126.7 no
C46 . C45 H451 126.1 no
C45 . C46 C27 124.5(4) yes
C45 . C46 N8 109.8(4) yes
C27 . C46 N8 125.6(4) yes
C15 . C47 C48 119.4(5) yes
C15 . C47 C52 121.8(4) yes
C48 . C47 C52 118.7(4) yes
C47 . C48 C49 121.7(5) yes
C47 . C48 H481 119.8 no
C49 . C48 H481 118.5 no
C48 . C49 C50 117.7(5) yes
C48 . C49 C105 120.7(5) yes
C50 . C49 C105 121.6(4) yes
C49 . C50 C51 122.8(5) yes
C49 . C50 H501 118.6 no
C51 . C50 H501 118.5 no
C50 . C51 C52 117.5(5) yes
C50 . C51 C101 123.7(4) yes
C52 . C51 C101 118.8(4) yes
C51 . C52 C47 121.6(5) yes
C51 . C52 H521 119.6 no
C47 . C52 H521 118.8 no
C5 . C53 C54 120.0(5) yes
C5 . C53 C58 120.6(4) yes
C54 . C53 C58 119.3(5) yes
C53 . C54 C55 119.6(6) yes
C53 . C54 H541 120.0 no
C55 . C54 H541 120.5 no
C54 . C55 C56 119.6(5) yes
C54 . C55 C111 119.3(6) yes
C56 . C55 C111 121.2(5) yes
C55 . C56 C57 122.7(5) yes
C55 . C56 H561 120.2 no
C57 . C56 H561 117.1 no
C56 . C57 C58 117.1(6) yes
C56 . C57 C118 122.7(5) yes
C58 . C57 C118 120.2(5) yes
C57 . C58 C53 121.8(5) yes
C57 . C58 H581 118.9 no
C53 . C58 H581 119.3 no
C32 . C59 C60 119.3(5) yes
C32 . C59 C64 121.3(5) yes
C60 . C59 C64 119.4(5) yes
C59 . C60 C61 120.5(5) yes
C59 . C60 H601 119.1 no
C61 . C60 H601 120.4 no
C60 . C61 C62 118.0(5) yes
C60 . C61 C137 117.9(6) yes
C62 . C61 C137 123.8(6) yes
C61 . C62 C63 122.7(5) yes
C61 . C62 H621 118.1 no
C63 . C62 H621 119.3 no
C62 . C63 C64 117.8(5) yes
C62 . C63 C133 119.0(5) yes
C64 . C63 C133 123.2(5) yes
C63 . C64 C59 121.6(5) yes
C63 . C64 H641 119.4 no
C59 . C64 H641 119.0 no
C42 . C65 C66 119.6(4) yes
C42 . C65 C70 120.8(4) yes
C66 . C65 C70 119.4(4) yes
C65 . C66 C67 121.0(4) yes
C65 . C66 H661 119.1 no
C67 . C66 H661 120.0 no
C66 . C67 C68 118.3(4) yes
C66 . C67 C129 122.3(4) yes
C68 . C67 C129 119.3(4) yes
C67 . C68 C69 122.6(4) yes
C67 . C68 H681 119.7 no
C69 . C68 H681 117.7 no
C68 . C69 C70 117.7(5) yes
C68 . C69 C122 119.5(5) yes
C70 . C69 C122 122.6(5) yes
C69 . C70 C65 121.1(4) yes
C69 . C70 H701 119.1 no
C65 . C70 H701 119.8 no
C10 . C71 C72 120.7(4) yes
C10 . C71 C76 119.8(4) yes
C72 . C71 C76 119.4(5) yes
C71 . C72 C73 118.7(6) yes
C71 . C72 H721 120.5 no
C73 . C72 H721 120.8 no
C72 . C73 C74 121.2(6) yes
C72 . C73 H731 118.8 no
C74 . C73 H731 120.0 no
C73 . C74 C75 120.2(5) yes
C73 . C74 H741 119.9 no
C75 . C74 H741 119.9 no
C74 . C75 C76 120.2(6) yes
C74 . C75 H751 119.9 no
C76 . C75 H751 119.8 no
C71 . C76 C75 120.2(5) yes
C71 . C76 H761 119.8 no
C75 . C76 H761 120.0 no
C37 . C77 C78 119.7(6) yes
C37 . C77 C82 120.8(6) yes
C78 . C77 C82 118.9(3) yes
C77 . C78 C79 120.5(4) yes
C77 . C78 H781 119.7 no
C79 . C78 H781 119.8 no
C78 . C79 C80 119.8(4) yes
C78 . C79 H791 120.6 no
C80 . C79 H791 119.5 no
C79 . C80 C81 119.9(4) yes
C79 . C80 H801 120.3 no
C81 . C80 H801 119.9 no
C80 . C81 C82 120.0(4) yes
C80 . C81 H811 119.1 no
C82 . C81 H811 120.8 no
C81 . C82 C77 120.3(4) yes
C81 . C82 H821 120.2 no
C77 . C82 H821 119.5 no
C51 . C101 C102 112.0(4) yes
C51 . C101 C103 109.0(4) yes
C102 . C101 C103 109.0(3) yes
C51 . C101 C104 109.4(4) yes
C102 . C101 C104 108.4(3) yes
C103 . C101 C104 108.9(3) yes
C101 . C102 H1021 109.7 no
C101 . C102 H1022 111.0 no
H1021 . C102 H1022 107.7 no
C101 . C102 H1023 108.9 no
H1021 . C102 H1023 109.5 no
H1022 . C102 H1023 110.0 no
C101 . C103 H1031 108.9 no
C101 . C103 H1032 109.5 no
H1031 . C103 H1032 108.5 no
C101 . C103 H1033 110.3 no
H1031 . C103 H1033 109.2 no
H1032 . C103 H1033 110.4 no
C101 . C104 H1041 110.7 no
C101 . C104 H1042 110.8 no
H1041 . C104 H1042 108.2 no
C101 . C104 H1043 111.2 no
H1041 . C104 H1043 107.9 no
H1042 . C104 H1043 107.9 no
C49 . C105 C501 113.1(4) yes
C49 . C105 C502 108.4(4) yes
C501 . C105 C502 107.3(5) yes
C49 . C105 C503 109.2(4) yes
C501 . C105 C503 108.8(3) yes
C502 . C105 C503 110.0(3) yes
C55 . C111 C601 108.9(7) yes
C55 . C111 C602 114.3(6) yes
C55 . C111 C603 111.5(6) yes
C601 . C111 C603 106.5(4) yes
C602 . C111 C603 60.1(6) yes
C55 . C111 C604 105.0(6) yes
C601 . C111 C604 145.1(7) yes
C602 . C111 C604 109.5(4) yes
C55 . C111 C605 112.7(6) yes
C601 . C111 C605 106.9(4) yes
C602 . C111 C605 132.0(7) yes
C603 . C111 C605 110.1(4) yes
C604 . C111 C605 66.2(6) yes
C55 . C111 C606 107.7(6) yes
C601 . C111 C606 69.3(6) yes
C602 . C111 C606 111.9(4) yes
C603 . C111 C606 139.4(7) yes
C604 . C111 C606 108.0(4) yes
C57 . C118 C119 110.7(5) yes
C57 . C118 C120 107.0(5) yes
C119 . C118 C120 109.3(4) yes
C57 . C118 C121 112.8(5) yes
C119 . C118 C121 108.7(4) yes
C120 . C118 C121 108.3(4) yes
C118 . C119 H1191 110.3 no
C118 . C119 H1192 111.3 no
H1191 . C119 H1192 108.2 no
C118 . C119 H1193 109.9 no
H1191 . C119 H1193 106.7 no
H1192 . C119 H1193 110.2 no
C118 . C120 H1201 109.9 no
C118 . C120 H1202 109.5 no
H1201 . C120 H1202 107.9 no
C118 . C120 H1203 111.2 no
H1201 . C120 H1203 109.0 no
H1202 . C120 H1203 109.1 no
C118 . C121 H1211 109.6 no
C118 . C121 H1212 108.5 no
H1211 . C121 H1212 111.2 no
C118 . C121 H1213 109.1 no
H1211 . C121 H1213 109.4 no
H1212 . C121 H1213 109.0 no
C69 . C122 C801 107.7(7) yes
C69 . C122 C802 115.1(7) yes
C69 . C122 C803 102.6(7) yes
C801 . C122 C803 108.9(5) yes
C802 . C122 C803 60.7(7) yes
C69 . C122 C804 111.1(7) yes
C801 . C122 C804 141.0(8) yes
C802 . C122 C804 109.3(4) yes
C803 . C122 C804 59.3(7) yes
C69 . C122 C805 118.4(7) yes
C801 . C122 C805 109.4(5) yes
C802 . C122 C805 126.4(8) yes
C803 . C122 C805 109.5(5) yes
C804 . C122 C805 53.5(7) yes
C69 . C122 C806 105.7(7) yes
C801 . C122 C806 63.9(7) yes
C802 . C122 C806 107.5(4) yes
C803 . C122 C806 151.7(8) yes
C804 . C122 C806 107.7(5) yes
C805 . C122 C806 54.4(7) yes
C67 . C129 C130 112.5(4) yes
C67 . C129 C131 109.3(4) yes
C130 . C129 C131 108.1(3) yes
C67 . C129 C132 108.9(4) yes
C130 . C129 C132 108.9(3) yes
C131 . C129 C132 109.0(3) yes
C129 . C130 H1301 108.2 no
C129 . C130 H1302 109.4 no
H1301 . C130 H1302 110.4 no
C129 . C130 H1303 110.8 no
H1301 . C130 H1303 109.5 no
H1302 . C130 H1303 108.6 no
C129 . C131 H1311 107.5 no
C129 . C131 H1312 111.0 no
H1311 . C131 H1312 109.1 no
C129 . C131 H1313 109.4 no
H1311 . C131 H1313 109.4 no
H1312 . C131 H1313 110.3 no
C129 . C132 H1321 109.5 no
C129 . C132 H1322 109.4 no
H1321 . C132 H1322 107.2 no
C129 . C132 H1323 112.3 no
H1321 . C132 H1323 109.4 no
H1322 . C132 H1323 108.9 no
C63 . C133 C134 108.8(5) yes
C63 . C133 C135 109.5(5) yes
C134 . C133 C135 108.8(4) yes
C63 . C133 C136 111.8(5) yes
C134 . C133 C136 108.9(4) yes
C135 . C133 C136 108.9(4) yes
C133 . C134 H1341 109.8 no
C133 . C134 H1342 109.3 no
H1341 . C134 H1342 108.4 no
C133 . C134 H1343 110.4 no
H1341 . C134 H1343 109.3 no
H1342 . C134 H1343 109.6 no
C133 . C135 H1351 109.6 no
C133 . C135 H1352 111.0 no
H1351 . C135 H1352 107.8 no
C133 . C135 H1353 110.1 no
H1351 . C135 H1353 108.6 no
H1352 . C135 H1353 109.7 no
C133 . C136 H1361 110.6 no
C133 . C136 H1362 108.8 no
H1361 . C136 H1362 109.5 no
C133 . C136 H1363 109.6 no
H1361 . C136 H1363 109.4 no
H1362 . C136 H1363 108.9 no
C61 . C137 C701 107.3(7) yes
C61 . C137 C702 109.5(8) yes
C701 . C137 C702 108.5(4) yes
C61 . C137 C703 112.8(7) yes
C701 . C137 C703 110.2(4) yes
C702 . C137 C703 108.4(4) yes
C105 . C501 H5011 109.5 no
C105 . C501 H5012 110.8 no
H5011 . C501 H5012 108.7 no
C105 . C501 H5013 110.5 no
H5011 . C501 H5013 108.1 no
H5012 . C501 H5013 109.2 no
C105 . C502 H5021 110.1 no
C105 . C502 H5022 110.4 no
H5021 . C502 H5022 109.3 no
C105 . C502 H5023 108.6 no
H5021 . C502 H5023 109.9 no
H5022 . C502 H5023 108.5 no
C105 . C503 H5031 109.6 no
C105 . C503 H5032 109.5 no
H5031 . C503 H5032 108.7 no
C105 . C503 H5033 109.9 no
H5031 . C503 H5033 109.7 no
H5032 . C503 H5033 109.3 no
C111 . C601 C602 64.8(4) yes
C111 . C601 C606 54.9(3) yes
C602 . C601 C606 114.0(6) yes
C111 . C601 H6011 110.0 no
C602 . C601 H6011 84.6 no
C606 . C601 H6011 92.0 no
C111 . C601 H6012 109.6 no
C602 . C601 H6012 62.7 no
C606 . C601 H6012 158.6 no
H6011 . C601 H6012 108.2 no
C111 . C601 H6013 110.7 no
C602 . C601 H6013 165.8 no
C606 . C601 H6013 69.2 no
H6011 . C601 H6013 109.4 no
H6012 . C601 H6013 109.0 no
C111 . C601 H6023 106.2 no
C606 . C601 H6023 160.9 no
H6011 . C601 H6023 98.1 no
H6013 . C601 H6023 121.6 no
C111 . C602 C601 67.3(4) yes
C111 . C602 C603 60.4(4) yes
C601 . C602 C603 125.6(6) yes
C111 . C602 H6012 102.0 no
C601 . C602 H6012 49.1 no
C603 . C602 H6012 154.6 no
C111 . C602 H6021 109.6 no
C601 . C602 H6021 93.3 no
C603 . C602 H6021 90.5 no
H6012 . C602 H6021 113.7 no
C111 . C602 H6022 110.5 no
C601 . C602 H6022 156.1 no
C603 . C602 H6022 64.1 no
H6012 . C602 H6022 111.7 no
H6021 . C602 H6022 109.2 no
C111 . C602 H6023 109.9 no
C601 . C602 H6023 53.6 no
C603 . C602 H6023 161.5 no
H6021 . C602 H6023 108.0 no
H6022 . C602 H6023 109.5 no
C111 . C603 C602 59.4(4) yes
C111 . C603 C604 64.7(4) yes
C602 . C603 C604 121.2(6) yes
C111 . C603 H6031 109.6 no
C602 . C603 H6031 87.3 no
C604 . C603 H6031 95.2 no
C111 . C603 H6032 109.1 no
C602 . C603 H6032 163.8 no
C604 . C603 H6032 54.1 no
H6031 . C603 H6032 108.1 no
C111 . C603 H6033 110.6 no
C602 . C603 H6033 68.1 no
C604 . C603 H6033 154.0 no
H6031 . C603 H6033 109.9 no
H6032 . C603 H6033 109.5 no
C111 . C603 H6042 96.9 no
C602 . C603 H6042 153.1 no
H6031 . C603 H6042 114.5 no
H6033 . C603 H6042 114.6 no
C111 . C604 C603 63.7(4) yes
C111 . C604 C605 56.3(3) yes
C603 . C604 C605 111.7(7) yes
C111 . C604 H6032 103.0 no
C605 . C604 H6032 158.4 no
C111 . C604 H6041 110.1 no
C603 . C604 H6041 85.8 no
C605 . C604 H6041 86.5 no
H6032 . C604 H6041 96.6 no
C111 . C604 H6042 109.3 no
C603 . C604 H6042 63.6 no
C605 . C604 H6042 162.3 no
H6041 . C604 H6042 109.4 no
C111 . C604 H6043 109.6 no
C603 . C604 H6043 164.6 no
C605 . C604 H6043 71.1 no
H6032 . C604 H6043 126.8 no
H6041 . C604 H6043 109.6 no
H6042 . C604 H6043 108.9 no
C111 . C605 C606 69.2(4) yes
C604 . C605 C606 126.0(5) yes
C111 . C605 H6051 109.9 no
C604 . C605 H6051 95.5 no
C606 . C605 H6051 94.8 no
C111 . C605 H6052 110.4 no
C604 . C605 H6052 63.8 no
C606 . C605 H6052 153.3 no
H6051 . C605 H6052 109.6 no
C111 . C605 H6053 109.6 no
C604 . C605 H6053 156.1 no
H6051 . C605 H6053 108.2 no
H6052 . C605 H6053 109.1 no
C111 . C605 H6062 107.6 no
C604 . C605 H6062 147.3 no
C606 . C605 H6062 55.7 no
H6051 . C605 H6062 117.2 no
H6052 . C605 H6062 101.8 no
C111 . C606 C601 55.8(4) yes
C111 . C606 C605 68.6(4) yes
C601 . C606 C605 118.1(7) yes
C111 . C606 H6053 116.1 no
C601 . C606 H6053 168.9 no
C605 . C606 H6053 59.7 no
C111 . C606 H6061 109.8 no
C601 . C606 H6061 90.3 no
C605 . C606 H6061 84.2 no
H6053 . C606 H6061 100.0 no
C111 . C606 H6062 109.9 no
C601 . C606 H6062 160.1 no
H6061 . C606 H6062 108.5 no
C111 . C606 H6063 110.4 no
C605 . C606 H6063 165.7 no
H6053 . C606 H6063 111.0 no
H6061 . C606 H6063 108.9 no
H6062 . C606 H6063 109.3 no
C137 . C701 H7011 109.6 no
C137 . C701 H7012 109.6 no
H7011 . C701 H7012 107.1 no
C137 . C701 H7013 112.3 no
H7011 . C701 H7013 109.1 no
H7012 . C701 H7013 109.1 no
C137 . C702 H7021 108.9 no
C137 . C702 H7022 109.3 no
H7021 . C702 H7022 112.9 no
C137 . C702 H7023 107.2 no
H7021 . C702 H7023 108.8 no
H7022 . C702 H7023 109.6 no
C137 . C703 H7031 109.8 no
C137 . C703 H7032 109.9 no
H7031 . C703 H7032 111.2 no
C137 . C703 H7033 107.0 no
H7031 . C703 H7033 109.0 no
H7032 . C703 H7033 109.9 no
C122 . C801 C806 58.3(4) yes
C802 . C801 C806 118.0(7) yes
C122 . C801 H8011 110.8 no
C802 . C801 H8011 81.9 no
C806 . C801 H8011 94.6 no
C122 . C801 H8012 111.1 no
C802 . C801 H8012 166.6 no
H8011 . C801 H8012 110.9 no
C122 . C801 H8013 108.7 no
C802 . C801 H8013 63.4 no
C806 . C801 H8013 157.5 no
H8011 . C801 H8013 107.7 no
H8012 . C801 H8013 107.6 no
C122 . C801 H8023 107.2 no
C802 . C801 H8023 51.0 no
C806 . C801 H8023 165.3 no
H8011 . C801 H8023 93.4 no
H8012 . C801 H8023 122.0 no
C801 . C802 C803 126.2(5) yes
C122 . C802 H8013 99.9 no
C803 . C802 H8013 141.8 no
C122 . C802 H8021 109.9 no
C801 . C802 H8021 96.1 no
C803 . C802 H8021 99.4 no
H8013 . C802 H8021 118.5 no
C122 . C802 H8022 109.9 no
C801 . C802 H8022 154.0 no
H8013 . C802 H8022 109.3 no
H8021 . C802 H8022 108.9 no
C122 . C802 H8023 110.3 no
C803 . C802 H8023 151.4 no
H8021 . C802 H8023 109.1 no
H8022 . C802 H8023 108.7 no
C802 . C803 C804 108.8(8) yes
C122 . C803 C804 60.2(4) yes
C802 . C803 H8031 83.7 no
C122 . C803 H8031 110.5 no
C804 . C803 H8031 85.4 no
C802 . C803 H8032 165.6 no
C122 . C803 H8032 108.4 no
H8031 . C803 H8032 108.7 no
C802 . C803 H8033 72.8 no
C122 . C803 H8033 110.3 no
C804 . C803 H8033 163.6 no
H8031 . C803 H8033 110.9 no
H8032 . C803 H8033 107.9 no
C122 . C803 H8022 93.9 no
C804 . C803 H8022 149.0 no
H8031 . C803 H8022 88.9 no
H8032 . C803 H8022 143.5 no
C802 . C803 H8043 149.4 no
C122 . C803 H8043 94.2 no
H8031 . C803 H8043 93.1 no
H8033 . C803 H8043 135.4 no
H8022 . C803 H8043 170.4 no
C803 . C804 C805 119.5(7) yes
C122 . C804 H8052 98.2 no
C803 . C804 H8052 158.3 no
C122 . C804 H8041 109.9 no
C803 . C804 H8041 98.0 no
C805 . C804 H8041 81.8 no
H8052 . C804 H8041 92.8 no
C122 . C804 H8042 109.2 no
C803 . C804 H8042 152.6 no
H8041 . C804 H8042 109.3 no
C122 . C804 H8043 109.7 no
C805 . C804 H8043 168.1 no
H8052 . C804 H8043 134.2 no
H8041 . C804 H8043 110.0 no
H8042 . C804 H8043 108.8 no
C804 . C805 C806 126.5(5) yes
C122 . C805 H8051 108.9 no
C804 . C805 H8051 94.5 no
C806 . C805 H8051 97.3 no
C122 . C805 H8052 111.3 no
C806 . C805 H8052 151.3 no
H8051 . C805 H8052 110.6 no
C122 . C805 H8053 108.9 no
C804 . C805 H8053 158.4 no
H8051 . C805 H8053 107.1 no
H8052 . C805 H8053 110.0 no
C122 . C806 C805 62.3(4) yes
C801 . C806 C805 110.9(8) yes
C122 . C806 H8053 102.1 no
C801 . C806 H8053 157.0 no
C805 . C806 H8053 46.0 no
C122 . C806 H8061 110.2 no
C801 . C806 H8061 90.2 no
C805 . C806 H8061 80.3 no
H8053 . C806 H8061 86.4 no
C122 . C806 H8062 110.0 no
C801 . C806 H8062 159.7 no
C805 . C806 H8062 71.1 no
H8061 . C806 H8062 109.8 no
C122 . C806 H8063 109.6 no
C801 . C806 H8063 66.0 no
C805 . C806 H8063 170.0 no
H8053 . C806 H8063 136.4 no
H8061 . C806 H8063 108.8 no
H8062 . C806 H8063 108.4 no
O1 . C901 H9011 109.8 no
O1 . C901 H9012 110.0 no
H9011 . C901 H9012 109.8 no
O1 . C901 H9013 109.3 no
H9011 . C901 H9013 108.7 no
H9012 . C901 H9013 109.2 no
O2 . C902 H9021 110.2 no
O2 . C902 H9022 109.0 no
H9021 . C902 H9022 109.1 no
O2 . C902 H9023 109.8 no
H9021 . C902 H9023 109.9 no
H9022 . C902 H9023 108.7 no
Cl4 . C906 Cl2 110.1(8) yes
Cl4 . C906 Cl3 114.4(8) yes
Cl2 . C906 Cl3 109.6(8) yes
Cl4 . C906 H9061 107.4 no
Cl2 . C906 H9061 107.7 no
Cl3 . C906 H9061 107.3 no
Zn2 . O1 C901 120.7(5) yes
C902 . O2 Zn1 119.2(4) yes

loop_
_geom_bond_atom_site_label_1
_geom_bond_atom_site_label_2
_geom_bond_site_symmetry_2
_geom_bond_distance
_geom_bond_publ_flag
Zn1 N1 . 2.008(3) yes
Zn1 N2 . 2.090(4) yes
Zn1 N3 . 2.011(4) yes
Zn1 N4 . 2.115(4) yes
Zn1 O2 . 2.151(4) yes
Zn2 N5 . 2.072(4) yes
Zn2 N6 . 2.048(4) yes
Zn2 N7 . 2.055(4) yes
Zn2 N8 . 2.057(4) yes
Zn2 O1 . 2.193(4) yes
Br1 C23 . 1.900(5) yes
Cl2 Cl2 2_675 1.988(9) yes
Cl2 C906 . 1.776(15) yes
Cl3 C906 . 1.763(15) yes
Cl4 C906 . 1.804(15) yes
N1 C1 . 1.343(6) yes
N1 C4 . 1.388(6) yes
N2 C6 . 1.373(6) yes
N2 C9 . 1.370(5) yes
N3 C11 . 1.379(6) yes
N3 C14 . 1.362(6) yes
N4 C16 . 1.369(6) yes
N4 C19 . 1.373(6) yes
N5 C28 . 1.386(6) yes
N5 C31 . 1.376(6) yes
N6 C33 . 1.381(6) yes
N6 C36 . 1.370(6) yes
N7 C38 . 1.376(6) yes
N7 C41 . 1.369(6) yes
N8 C43 . 1.387(6) yes
N8 C46 . 1.373(5) yes
C1 C2 . 1.437(6) yes
C1 C20 . 1.392(7) yes
C2 C3 . 1.355(7) yes
C2 C26 . 1.460(7) yes
C3 C4 . 1.477(6) yes
C3 H31 . 0.942 no
C4 C5 . 1.385(7) yes
C5 C6 . 1.418(6) yes
C5 C53 . 1.490(6) yes
C6 C7 . 1.441(7) yes
C7 C8 . 1.358(6) yes
C7 H71 . 0.940 no
C8 C9 . 1.456(7) yes
C8 H81 . 0.942 no
C9 C10 . 1.410(6) yes
C10 C11 . 1.409(7) yes
C10 C71 . 1.492(6) yes
C11 C12 . 1.448(6) yes
C12 C13 . 1.339(7) yes
C12 H121 . 0.926 no
C13 C14 . 1.442(6) yes
C13 H131 . 0.929 no
C14 C15 . 1.425(7) yes
C15 C16 . 1.404(6) yes
C15 C47 . 1.497(6) yes
C16 C17 . 1.454(7) yes
C17 C18 . 1.360(7) yes
C17 H171 . 0.930 no
C18 C19 . 1.427(7) yes
C18 H181 . 0.935 no
C19 C20 . 1.399(6) yes
C20 C21 . 1.498(6) yes
C21 C22 . 1.378(7) yes
C21 C26 . 1.440(7) yes
C22 C23 . 1.411(6) yes
C22 H221 . 0.934 no
C23 C24 . 1.377(8) yes
C24 C25 . 1.410(7) yes
C24 C27 . 1.499(6) yes
C25 C26 . 1.387(6) yes
C25 H251 . 0.947 no
C27 C28 . 1.396(7) yes
C27 C46 . 1.391(6) yes
C28 C29 . 1.444(7) yes
C29 C30 . 1.359(8) yes
C29 H291 . 0.944 no
C30 C31 . 1.448(7) yes
C30 H301 . 0.930 no
C31 C32 . 1.392(7) yes
C32 C33 . 1.400(7) yes
C32 C59 . 1.500(7) yes
C33 C34 . 1.456(7) yes
C34 C35 . 1.333(8) yes
C34 H341 . 0.930 no
C35 C36 . 1.459(7) yes
C35 H351 . 0.932 no
C36 C37 . 1.413(8) yes
C37 C38 . 1.396(7) yes
C37 C77 . 1.538(7) yes
C38 C39 . 1.448(7) yes
C39 C40 . 1.364(7) yes
C39 H391 . 0.925 no
C40 C41 . 1.460(6) yes
C40 H401 . 0.932 no
C41 C42 . 1.404(6) yes
C42 C43 . 1.393(6) yes
C42 C65 . 1.510(6) yes
C43 C44 . 1.453(6) yes
C44 C45 . 1.350(7) yes
C44 H441 . 0.933 no
C45 C46 . 1.446(6) yes
C45 H451 . 0.933 no
C47 C48 . 1.399(7) yes
C47 C52 . 1.386(8) yes
C48 C49 . 1.390(7) yes
C48 H481 . 0.933 no
C49 C50 . 1.402(8) yes
C49 C105 . 1.525(7) yes
C50 C51 . 1.381(7) yes
C50 H501 . 0.950 no
C51 C52 . 1.416(7) yes
C51 C101 . 1.534(7) yes
C52 H521 . 0.940 no
C53 C54 . 1.411(7) yes
C53 C58 . 1.375(7) yes
C54 C55 . 1.400(8) yes
C54 H541 . 0.940 no
C55 C56 . 1.367(10) yes
C55 C111 . 1.541(8) yes
C56 C57 . 1.390(9) yes
C56 H561 . 0.930 no
C57 C58 . 1.412(7) yes
C57 C118 . 1.525(8) yes
C58 H581 . 0.941 no
C59 C60 . 1.390(7) yes
C59 C64 . 1.382(8) yes
C60 C61 . 1.391(8) yes
C60 H601 . 0.944 no
C61 C62 . 1.402(9) yes
C61 C137 . 1.543(10) yes
C62 C63 . 1.368(9) yes
C62 H621 . 0.947 no
C63 C64 . 1.391(7) yes
C63 C133 . 1.553(8) yes
C64 H641 . 0.939 no
C65 C66 . 1.396(6) yes
C65 C70 . 1.396(7) yes
C66 C67 . 1.391(6) yes
C66 H661 . 0.940 no
C67 C68 . 1.391(7) yes
C67 C129 . 1.539(6) yes
C68 C69 . 1.397(7) yes
C68 H681 . 0.932 no
C69 C70 . 1.397(7) yes
C69 C122 . 1.543(8) yes
C70 H701 . 0.943 no
C71 C72 . 1.400(8) yes
C71 C76 . 1.399(7) yes
C72 C73 . 1.409(8) yes
C72 H721 . 0.937 no
C73 C74 . 1.367(11) yes
C73 H731 . 0.943 no
C74 C75 . 1.375(10) yes
C74 H741 . 0.931 no
C75 C76 . 1.394(7) yes
C75 H751 . 0.934 no
C76 H761 . 0.946 no
C77 C78 . 1.366(5) yes
C77 C82 . 1.359(5) yes
C78 C79 . 1.363(5) yes
C78 H781 . 0.956 no
C79 C80 . 1.354(5) yes
C79 H791 . 0.962 no
C80 C81 . 1.352(5) yes
C80 H801 . 0.947 no
C81 C82 . 1.368(5) yes
C81 H811 . 0.957 no
C82 H821 . 0.961 no
C101 C102 . 1.531(4) yes
C101 C103 . 1.534(4) yes
C101 C104 . 1.532(4) yes
C102 H1021 . 0.974 no
C102 H1022 . 0.957 no
C102 H1023 . 0.958 no
C103 H1031 . 0.963 no
C103 H1032 . 0.968 no
C103 H1033 . 0.944 no
C104 H1041 . 0.956 no
C104 H1042 . 0.968 no
C104 H1043 . 0.972 no
C105 C501 . 1.532(4) yes
C105 C502 . 1.528(4) yes
C105 C503 . 1.528(4) yes
C111 C601 . 1.545(5) yes
C111 C602 . 1.516(5) yes
C111 C603 . 1.531(5) yes
C111 C604 . 1.544(5) yes
C111 C605 . 1.523(5) yes
C111 C606 . 1.528(5) yes
C118 C119 . 1.526(5) yes
C118 C120 . 1.533(5) yes
C118 C121 . 1.526(5) yes
C119 H1191 . 0.965 no
C119 H1192 . 0.953 no
C119 H1193 . 0.976 no
C120 H1201 . 0.967 no
C120 H1202 . 0.973 no
C120 H1203 . 0.954 no
C121 H1211 . 0.970 no
C121 H1212 . 0.982 no
C121 H1213 . 0.976 no
C122 C801 . 1.528(5) yes
C122 C802 . 1.521(5) yes
C122 C803 . 1.535(5) yes
C122 C804 . 1.530(5) yes
C122 C805 . 1.523(5) yes
C122 C806 . 1.535(5) yes
C129 C130 . 1.531(4) yes
C129 C131 . 1.531(4) yes
C129 C132 . 1.531(4) yes
C130 H1301 . 0.969 no
C130 H1302 . 0.958 no
C130 H1303 . 0.958 no
C131 H1311 . 0.960 no
C131 H1312 . 0.972 no
C131 H1313 . 0.964 no
C132 H1321 . 0.958 no
C132 H1322 . 0.962 no
C132 H1323 . 0.961 no
C133 C134 . 1.530(5) yes
C133 C135 . 1.532(5) yes
C133 C136 . 1.526(5) yes
C134 H1341 . 0.972 no
C134 H1342 . 0.973 no
C134 H1343 . 0.979 no
C135 H1351 . 0.974 no
C135 H1352 . 0.975 no
C135 H1353 . 0.976 no
C136 H1361 . 0.968 no
C136 H1362 . 0.962 no
C136 H1363 . 0.972 no
C137 C701 . 1.534(5) yes
C137 C702 . 1.530(5) yes
C137 C703 . 1.529(5) yes
C501 H5011 . 0.965 no
C501 H5012 . 0.975 no
C501 H5013 . 0.965 no
C502 H5021 . 0.967 no
C502 H5022 . 0.977 no
C502 H5023 . 0.965 no
C503 H5031 . 0.978 no
C503 H5032 . 0.962 no
C503 H5033 . 0.971 no
C601 C602 . 1.242(15) yes
C601 H6011 . 1.006 no
C601 H6012 . 1.011 no
C601 H6013 . 0.995 no
C601 H6023 . 1.036 no
C602 C603 . 1.526(14) yes
C602 H6012 . 1.188 no
C602 H6021 . 1.011 no
C602 H6022 . 0.993 no
C602 H6023 . 1.007 no
C603 C604 . 1.340(14) yes
C603 H6031 . 1.007 no
C603 H6032 . 1.011 no
C603 H6033 . 0.988 no
C604 C605 . 1.675(14) yes
C604 H6032 . 1.108 no
C604 H6041 . 0.996 no
C604 H6042 . 1.005 no
C604 H6043 . 1.002 no
C605 C606 . 1.098(14) yes
C605 H6051 . 1.005 no
C605 H6052 . 0.993 no
C605 H6053 . 1.011 no
C605 H6062 . 1.049 no
C606 H6053 . 0.906 no
C606 H6061 . 1.008 no
C606 H6062 . 1.004 no
C606 H6063 . 0.998 no
C701 H7011 . 0.981 no
C701 H7012 . 0.962 no
C701 H7013 . 0.963 no
C702 H7021 . 0.955 no
C702 H7022 . 0.961 no
C702 H7023 . 1.000 no
C703 H7031 . 1.003 no
C703 H7032 . 0.981 no
C703 H7033 . 1.038 no
C801 C802 . 1.245(17) yes
C801 C806 . 1.621(16) yes
C801 H8011 . 0.991 no
C801 H8012 . 0.992 no
C801 H8013 . 1.032 no
C802 C803 . 1.544(16) yes
C802 H8013 . 1.210 no
C802 H8021 . 1.001 no
C802 H8022 . 1.006 no
C802 H8023 . 1.004 no
C803 C804 . 1.517(16) yes
C803 H8031 . 0.986 no
C803 H8032 . 1.023 no
C803 H8033 . 0.996 no
C804 C805 . 1.373(17) yes
C804 H8052 . 1.215 no
C804 H8041 . 0.993 no
C804 H8042 . 1.009 no
C804 H8043 . 1.000 no
C805 C806 . 1.398(16) yes
C805 H8051 . 1.012 no
C805 H8052 . 0.974 no
C805 H8053 . 1.019 no
C806 H8053 . 1.130 no
C806 H8061 . 0.995 no
C806 H8062 . 1.001 no
C806 H8063 . 1.013 no
C901 O1 . 1.420(12) yes
C901 H9011 . 1.001 no
C901 H9012 . 0.995 no
C901 H9013 . 1.008 no
C902 O2 . 1.474(10) yes
C902 H9021 . 0.994 no
C902 H9022 . 1.010 no
C902 H9023 . 1.000 no
C903 O908 . 1.467(15) yes
C904 O907 . 1.607(15) yes
C905 O4 . 1.444(15) yes
C906 H9061 . 0.982 no
